data_7006551
loop_
_publ_author_name
'Schroeder, Tobias'
'Ugrinova, Vesela'
'Noll, Bruce C.'
'Brown, Seth N.'

_publ_section_title
;
 A chelating beta-diketonate/phenoxide ligand and its coordination
 behavior toward titanium and scandium.
;
_journal_issue 8
_journal_name_full 'Dalton transactions (Cambridge, England : 2003)'
_journal_page_first 1030
_journal_page_last 1040
_journal_paper_doi 10.1039/b511915d
_journal_year 2006
_chemical_formula_moiety 'C64 H72 O6 Ti, 4 (CH2Cl2)'
_chemical_formula_sum 'C68 H80 Cl8 O6 Ti'
_chemical_formula_weight 1324.82
_chemical_name_common
;
Bis{1-[2'-(3'',5''-di-tert-butyl-2''-oxyphenethyl)phenyl]-3-p-tolylpropane-
1,3-dionato}titanium(IV) tetrakis (dichloromethane) solvate
;
_chemical_name_systematic
;
?
;
_space_group_IT_number 2
_symmetry_cell_setting triclinic
_symmetry_space_group_name_Hall '-P 1'
_symmetry_space_group_name_H-M 'P -1'
_atom_sites_solution_hydrogens difmap
_atom_sites_solution_primary direct
_atom_sites_solution_secondary direct
_audit_creation_method SHELXL-97
_cell_angle_alpha 69.077(1)
_cell_angle_beta 88.780(2)
_cell_angle_gamma 89.507(2)
_cell_formula_units_Z 2
_cell_length_a 13.1693(5)
_cell_length_b 14.4819(6)
_cell_length_c 18.8272(8)
_cell_measurement_reflns_used 9118
_cell_measurement_temperature 100(2)
_cell_measurement_theta_max 28.17
_cell_measurement_theta_min 2.27
_cell_volume 3353.1(2)
_computing_cell_refinement 'APEX2/SAINT (Bruker, 2004)'
_computing_data_collection 'APEX2 (Bruker, 2004)'
_computing_data_reduction 'SAINT/XPREP (Bruker, 2004; Sheldrick, 2003)'
_computing_molecular_graphics 'XP (Sheldrick, 1998)'
_computing_publication_material 'XCIF (Sheldrick, 2001)'
_computing_structure_refinement 'XL (Sheldrick, 2001)'
_computing_structure_solution 'XS (Sheldrick, 2001)'
_diffrn_ambient_temperature 100(2)
_diffrn_detector_area_resol_mean 8.33
_diffrn_measured_fraction_theta_full 0.981
_diffrn_measured_fraction_theta_max 0.981
_diffrn_measurement_device 'Bruker SMART Apex CCD area detector'
_diffrn_measurement_method '\f and \w scans'
_diffrn_radiation_monochromator graphite
_diffrn_radiation_source 'fine-focus sealed tube'
_diffrn_radiation_type MoK\a
_diffrn_radiation_wavelength 0.71073
_diffrn_reflns_av_R_equivalents 0.0279
_diffrn_reflns_av_sigmaI/netI 0.0309
_diffrn_reflns_limit_h_max 17
_diffrn_reflns_limit_h_min -17
_diffrn_reflns_limit_k_max 19
_diffrn_reflns_limit_k_min -19
_diffrn_reflns_limit_l_max 25
_diffrn_reflns_limit_l_min -25
_diffrn_reflns_number 65373
_diffrn_reflns_theta_full 28.33
_diffrn_reflns_theta_max 28.33
_diffrn_reflns_theta_min 1.16
_exptl_absorpt_coefficient_mu 0.496
_exptl_absorpt_correction_T_max 0.9429
_exptl_absorpt_correction_T_min 0.7826
_exptl_absorpt_correction_type multi-scan
_exptl_absorpt_process_details 'Blessing, R. H. (1995) Acta Cryst. A51, 33-38.'
_exptl_crystal_colour red
_exptl_crystal_density_diffrn 1.312
_exptl_crystal_density_method 'not measured'
_exptl_crystal_description plate
_exptl_crystal_F_000 1388
_exptl_crystal_size_max 0.52
_exptl_crystal_size_mid 0.28
_exptl_crystal_size_min 0.12
_refine_diff_density_max 0.827
_refine_diff_density_min -0.673
_refine_diff_density_rms 0.059
_refine_ls_extinction_method none
_refine_ls_goodness_of_fit_ref 1.009
_refine_ls_hydrogen_treatment refall
_refine_ls_matrix_type full
_refine_ls_number_parameters 1068
_refine_ls_number_reflns 16402
_refine_ls_number_restraints 0
_refine_ls_restrained_S_all 1.009
_refine_ls_R_factor_all 0.0557
_refine_ls_R_factor_gt 0.0365
_refine_ls_shift/su_max 0.001
_refine_ls_shift/su_mean 0.000
_refine_ls_structure_factor_coef Fsqd
_refine_ls_weighting_details 'calc w=1/[\s^2^(Fo^2^)+(0.0520P)^2^+2.0464P] where P=(Fo^2^+2Fc^2^)/3'
_refine_ls_weighting_scheme calc
_refine_ls_wR_factor_gt 0.0930
_refine_ls_wR_factor_ref 0.1042
_reflns_number_gt 12632
_reflns_number_total 16402
_reflns_threshold_expression >2sigma(I)
_cod_data_source_file b511915d.txt
_cod_data_source_block halflig
_cod_depositor_comments
;
The following automatic conversions were performed:
'_symmetry_cell_setting' value 'Triclinic' changed to 'triclinic'
according to '/home/saulius/struct/CIF-dictionaries/cif_core.dic'
dictionary named 'cif_core.dic' version 2.4.1 from 2010-06-29.

Automatic conversion script
Id: cif_fix_enum 1527 2010-12-29 10:47:43Z saulius 
;
_cod_original_sg_symbol_H-M P-1
_cod_database_code 7006551

loop_
_symmetry_equiv_pos_as_xyz
'x, y, z'
'-x, -y, -z'

loop_
_atom_site_label
_atom_site_type_symbol
_atom_site_fract_x
_atom_site_fract_y
_atom_site_fract_z
_atom_site_U_iso_or_equiv
_atom_site_adp_type
_atom_site_occupancy
_atom_site_symmetry_multiplicity
_atom_site_calc_flag
_atom_site_refinement_flags
_atom_site_disorder_assembly
_atom_site_disorder_group
Ti Ti 0.22221(2) 0.71570(2) 0.226032(15) 0.01228(7) Uani 1 1 d . . .
O1 O 0.37344(9) 0.76067(8) 0.20930(6) 0.0155(2) Uani 1 1 d . . .
O2 O 0.22089(8) 0.78615(8) 0.11659(6) 0.0142(2) Uani 1 1 d . . .
O3 O 0.09563(8) 0.66389(8) 0.22788(6) 0.0143(2) Uani 1 1 d . . .
O4 O 0.28230(9) 0.60190(8) 0.19701(6) 0.0157(2) Uani 1 1 d . . .
O5 O 0.26640(9) 0.63029(8) 0.32586(6) 0.0150(2) Uani 1 1 d . . .
O6 O 0.19374(9) 0.81682(8) 0.26031(6) 0.0150(2) Uani 1 1 d . . .
C1 C 0.42997(12) 0.78408(11) 0.14932(9) 0.0145(3) Uani 1 1 d . . .
C2 C 0.39193(13) 0.79877(12) 0.07648(9) 0.0162(3) Uani 1 1 d . . .
H2 H 0.4343(17) 0.8092(16) 0.0362(12) 0.024(5) Uiso 1 1 d . . .
C3 C 0.28901(13) 0.80095(11) 0.06307(9) 0.0145(3) Uani 1 1 d . . .
C4 C 0.10704(13) 0.69131(12) 0.04121(9) 0.0159(3) Uani 1 1 d . . .
H4A H 0.0768(15) 0.6450(14) 0.0208(10) 0.014(5) Uiso 1 1 d . . .
H4B H 0.1514(15) 0.6580(15) 0.0766(11) 0.016(5) Uiso 1 1 d . . .
C5 C 0.02035(13) 0.73340(12) 0.07718(9) 0.0159(3) Uani 1 1 d . . .
H5A H 0.0469(15) 0.7862(15) 0.0936(11) 0.017(5) Uiso 1 1 d . . .
H5B H -0.0290(16) 0.7654(15) 0.0404(11) 0.021(5) Uiso 1 1 d . . .
C6 C 0.34503(12) 0.53336(12) 0.23108(9) 0.0151(3) Uani 1 1 d . . .
C7 C 0.37905(13) 0.51526(12) 0.30535(9) 0.0170(3) Uani 1 1 d . . .
H7 H 0.4294(16) 0.4643(15) 0.3270(11) 0.018(5) Uiso 1 1 d . . .
C8 C 0.33286(12) 0.56109(12) 0.35130(9) 0.0150(3) Uani 1 1 d . . .
C9 C 0.33317(13) 0.71053(13) 0.42831(9) 0.0174(3) Uani 1 1 d . . .
H9A H 0.3705(15) 0.7459(15) 0.4552(11) 0.019(5) Uiso 1 1 d . . .
H9B H 0.3640(15) 0.7305(14) 0.3770(11) 0.016(5) Uiso 1 1 d . . .
C10 C 0.22149(13) 0.74595(12) 0.42224(9) 0.0163(3) Uani 1 1 d . . .
H10A H 0.1962(14) 0.7382(14) 0.4717(11) 0.013(4) Uiso 1 1 d . . .
H10B H 0.1821(15) 0.7048(14) 0.4040(10) 0.012(4) Uiso 1 1 d . . .
C11 C 0.53996(12) 0.79577(12) 0.15955(9) 0.0152(3) Uani 1 1 d . . .
C12 C 0.57884(14) 0.75899(14) 0.23297(10) 0.0201(3) Uani 1 1 d . . .
H12 H 0.5323(17) 0.7283(16) 0.2748(12) 0.026(5) Uiso 1 1 d . . .
C13 C 0.68036(14) 0.76960(14) 0.24494(10) 0.0224(4) Uani 1 1 d . . .
H13 H 0.7055(17) 0.7446(17) 0.2937(13) 0.031(6) Uiso 1 1 d . . .
C14 C 0.74732(13) 0.81726(13) 0.18455(10) 0.0194(3) Uani 1 1 d . . .
C15 C 0.70861(14) 0.85291(14) 0.11145(10) 0.0217(4) Uani 1 1 d . . .
H15 H 0.7527(18) 0.8849(17) 0.0708(13) 0.030(6) Uiso 1 1 d . . .
C16 C 0.60670(14) 0.84282(13) 0.09884(10) 0.0200(3) Uani 1 1 d . . .
H16 H 0.5828(16) 0.8702(16) 0.0468(12) 0.027(5) Uiso 1 1 d . . .
C17 C 0.85649(14) 0.83223(16) 0.19863(12) 0.0247(4) Uani 1 1 d . . .
H17A H 0.8870(19) 0.7732(19) 0.2316(14) 0.040(7) Uiso 1 1 d . . .
H17B H 0.8950(19) 0.8540(19) 0.1551(14) 0.040(7) Uiso 1 1 d . . .
H17C H 0.8607(18) 0.8809(19) 0.2210(13) 0.038(7) Uiso 1 1 d . . .
C21 C 0.24781(13) 0.82147(12) -0.01412(9) 0.0153(3) Uani 1 1 d . . .
C22 C 0.16146(13) 0.77043(12) -0.02326(9) 0.0161(3) Uani 1 1 d . . .
C23 C 0.12456(14) 0.79392(14) -0.09655(9) 0.0193(3) Uani 1 1 d . . .
H23 H 0.0716(16) 0.7608(15) -0.1027(11) 0.017(5) Uiso 1 1 d . . .
C24 C 0.16933(15) 0.86659(14) -0.15886(10) 0.0229(4) Uani 1 1 d . . .
H24 H 0.1433(18) 0.8789(17) -0.2041(13) 0.034(6) Uiso 1 1 d . . .
C25 C 0.25345(15) 0.91676(14) -0.14950(10) 0.0225(4) Uani 1 1 d . . .
H25 H 0.2847(16) 0.9646(16) -0.1879(12) 0.022(5) Uiso 1 1 d . . .
C26 C 0.29375(14) 0.89332(13) -0.07744(9) 0.0189(3) Uani 1 1 d . . .
H26 H 0.3510(16) 0.9281(15) -0.0718(11) 0.020(5) Uiso 1 1 d . . .
C31 C 0.01163(12) 0.61810(12) 0.21566(9) 0.0141(3) Uani 1 1 d . . .
C32 C -0.03090(13) 0.65353(12) 0.14264(9) 0.0156(3) Uani 1 1 d . . .
C33 C -0.11960(13) 0.61131(13) 0.13003(9) 0.0176(3) Uani 1 1 d . . .
H33 H -0.1434(17) 0.6378(16) 0.0798(12) 0.027(5) Uiso 1 1 d . . .
C34 C -0.16944(13) 0.53452(12) 0.18708(9) 0.0168(3) Uani 1 1 d . . .
C35 C -0.12424(13) 0.50012(13) 0.25812(9) 0.0165(3) Uani 1 1 d . . .
H35 H -0.1562(16) 0.4463(16) 0.2978(11) 0.021(5) Uiso 1 1 d . . .
C36 C -0.03472(12) 0.53796(12) 0.27496(9) 0.0146(3) Uani 1 1 d . . .
C41 C 0.37770(12) 0.46917(12) 0.18835(9) 0.0159(3) Uani 1 1 d . . .
C42 C 0.36888(14) 0.50385(13) 0.10928(10) 0.0207(4) Uani 1 1 d . . .
H42 H 0.3424(15) 0.5696(15) 0.0834(11) 0.016(5) Uiso 1 1 d . . .
C43 C 0.39961(15) 0.44562(14) 0.06819(10) 0.0237(4) Uani 1 1 d . . .
H43 H 0.3920(17) 0.4708(17) 0.0126(13) 0.031(6) Uiso 1 1 d . . .
C44 C 0.43826(14) 0.35084(14) 0.10476(10) 0.0229(4) Uani 1 1 d . . .
C45 C 0.44503(15) 0.31591(14) 0.18351(10) 0.0234(4) Uani 1 1 d . . .
H45 H 0.4688(17) 0.2500(18) 0.2088(12) 0.031(6) Uiso 1 1 d . . .
C46 C 0.41567(14) 0.37415(13) 0.22503(10) 0.0199(3) Uani 1 1 d . . .
H46 H 0.4234(15) 0.3477(15) 0.2793(11) 0.017(5) Uiso 1 1 d . . .
C47 C 0.4722(2) 0.28758(18) 0.06003(13) 0.0343(5) Uani 1 1 d . . .
H47A H 0.430(3) 0.226(3) 0.069(2) 0.098(13) Uiso 1 1 d . . .
H47B H 0.535(3) 0.258(3) 0.076(2) 0.086(11) Uiso 1 1 d . . .
H47C H 0.482(2) 0.320(2) 0.0096(18) 0.058(8) Uiso 1 1 d . . .
C51 C 0.35119(12) 0.53058(13) 0.43408(9) 0.0166(3) Uani 1 1 d . . .
C52 C 0.34562(13) 0.60048(13) 0.47051(9) 0.0168(3) Uani 1 1 d . . .
C53 C 0.35608(14) 0.56567(14) 0.54948(9) 0.0213(4) Uani 1 1 d . . .
H53 H 0.3538(17) 0.6165(16) 0.5738(12) 0.028(6) Uiso 1 1 d . . .
C54 C 0.37140(15) 0.46622(14) 0.59114(10) 0.0243(4) Uani 1 1 d . . .
H54 H 0.3759(16) 0.4434(16) 0.6470(12) 0.026(5) Uiso 1 1 d . . .
C55 C 0.37919(15) 0.39847(14) 0.55453(10) 0.0242(4) Uani 1 1 d . . .
H55 H 0.3914(17) 0.3294(17) 0.5808(12) 0.028(6) Uiso 1 1 d . . .
C56 C 0.36901(14) 0.43060(13) 0.47648(10) 0.0203(4) Uani 1 1 d . . .
H56 H 0.3692(17) 0.3811(17) 0.4522(12) 0.029(6) Uiso 1 1 d . . .
C61 C 0.20054(12) 0.88596(12) 0.29355(9) 0.0143(3) Uani 1 1 d . . .
C62 C 0.21175(12) 0.85388(12) 0.37312(9) 0.0155(3) Uani 1 1 d . . .
C63 C 0.21758(13) 0.92407(13) 0.40795(9) 0.0172(3) Uani 1 1 d . . .
H63 H 0.2242(16) 0.8986(15) 0.4611(12) 0.022(5) Uiso 1 1 d . . .
C64 C 0.21259(13) 1.02504(13) 0.36713(9) 0.0173(3) Uani 1 1 d . . .
C65 C 0.20073(13) 1.05424(13) 0.28849(9) 0.0175(3) Uani 1 1 d . . .
H65 H 0.1939(17) 1.1195(17) 0.2602(12) 0.026(5) Uiso 1 1 d . . .
C66 C 0.19455(12) 0.98839(12) 0.24953(9) 0.0155(3) Uani 1 1 d . . .
C340 C -0.26680(13) 0.48931(13) 0.17120(10) 0.0189(3) Uani 1 1 d . . .
C341 C -0.3206(2) 0.4241(3) 0.24428(14) 0.0480(7) Uani 1 1 d . . .
H34A H -0.334(2) 0.467(2) 0.2705(18) 0.069(10) Uiso 1 1 d . . .
H34B H -0.277(3) 0.369(3) 0.274(2) 0.096(12) Uiso 1 1 d . . .
H34C H -0.383(2) 0.399(2) 0.2307(16) 0.058(8) Uiso 1 1 d . . .
C342 C -0.34073(16) 0.57089(17) 0.12819(14) 0.0323(5) Uani 1 1 d . . .
H34D H -0.4055(19) 0.5444(17) 0.1207(13) 0.034(6) Uiso 1 1 d . . .
H34E H -0.354(2) 0.618(2) 0.1550(16) 0.061(8) Uiso 1 1 d . . .
H34F H -0.315(2) 0.610(2) 0.0785(16) 0.047(7) Uiso 1 1 d . . .
C343 C -0.24110(18) 0.4261(2) 0.12329(16) 0.0385(5) Uani 1 1 d . . .
H34G H -0.198(2) 0.369(2) 0.1505(16) 0.061(9) Uiso 1 1 d . . .
H34H H -0.306(2) 0.3962(19) 0.1141(14) 0.041(7) Uiso 1 1 d . . .
H34I H -0.207(2) 0.470(2) 0.0745(17) 0.060(9) Uiso 1 1 d . . .
C360 C 0.01175(13) 0.49131(12) 0.35410(9) 0.0159(3) Uani 1 1 d . . .
C361 C -0.05380(15) 0.40753(14) 0.40862(10) 0.0212(4) Uani 1 1 d . . .
H36A H -0.0604(16) 0.3536(16) 0.3900(12) 0.025(5) Uiso 1 1 d . . .
H36B H -0.1160(18) 0.4303(16) 0.4177(12) 0.028(6) Uiso 1 1 d . . .
H36C H -0.0183(16) 0.3808(15) 0.4579(12) 0.024(5) Uiso 1 1 d . . .
C362 C 0.11503(14) 0.44522(13) 0.34604(10) 0.0185(3) Uani 1 1 d . . .
H36D H 0.1458(17) 0.4252(17) 0.3939(13) 0.030(6) Uiso 1 1 d . . .
H36E H 0.1044(16) 0.3876(16) 0.3320(11) 0.024(5) Uiso 1 1 d . . .
H36F H 0.1579(16) 0.4914(15) 0.3084(11) 0.017(5) Uiso 1 1 d . . .
C363 C 0.02273(15) 0.56944(14) 0.39116(10) 0.0205(4) Uani 1 1 d . . .
H36G H -0.0468(17) 0.5922(16) 0.4027(12) 0.028(6) Uiso 1 1 d . . .
H36H H 0.0591(17) 0.5387(16) 0.4388(12) 0.028(6) Uiso 1 1 d . . .
H36I H 0.0627(16) 0.6275(15) 0.3592(11) 0.018(5) Uiso 1 1 d . . .
C640 C 0.21498(14) 1.10163(13) 0.40607(9) 0.0198(3) Uani 1 1 d . . .
C641 C 0.26949(18) 1.19590(15) 0.35593(12) 0.0291(4) Uani 1 1 d . . .
H64A H 0.2737(19) 1.2435(19) 0.3835(14) 0.043(7) Uiso 1 1 d . . .
H64B H 0.2320(18) 1.2302(18) 0.3093(14) 0.036(6) Uiso 1 1 d . . .
H64C H 0.338(2) 1.1794(19) 0.3459(14) 0.044(7) Uiso 1 1 d . . .
C642 C 0.27031(19) 1.06141(16) 0.48202(12) 0.0317(5) Uani 1 1 d . . .
H64D H 0.2758(18) 1.1149(18) 0.5030(13) 0.034(6) Uiso 1 1 d . . .
H64E H 0.2350(19) 1.0020(19) 0.5200(14) 0.037(6) Uiso 1 1 d . . .
H64F H 0.3365(19) 1.0380(18) 0.4755(13) 0.034(6) Uiso 1 1 d . . .
C643 C 0.10487(16) 1.12708(16) 0.42136(11) 0.0263(4) Uani 1 1 d . . .
H64G H 0.1016(17) 1.1760(17) 0.4465(12) 0.028(6) Uiso 1 1 d . . .
H64H H 0.0691(19) 1.0702(19) 0.4573(14) 0.040(7) Uiso 1 1 d . . .
H64I H 0.0681(18) 1.1521(17) 0.3738(14) 0.035(6) Uiso 1 1 d . . .
C660 C 0.18267(13) 1.02774(12) 0.16250(9) 0.0178(3) Uani 1 1 d . . .
C661 C 0.17233(17) 1.14080(14) 0.12920(10) 0.0247(4) Uani 1 1 d . . .
H66A H 0.1126(18) 1.1614(17) 0.1506(12) 0.030(6) Uiso 1 1 d . . .
H66B H 0.2314(17) 1.1760(16) 0.1405(11) 0.023(5) Uiso 1 1 d . . .
H66C H 0.1648(15) 1.1622(15) 0.0746(12) 0.020(5) Uiso 1 1 d . . .
C662 C 0.27834(15) 1.00142(14) 0.12503(10) 0.0199(4) Uani 1 1 d . . .
H66D H 0.2746(17) 1.0203(17) 0.0716(13) 0.030(6) Uiso 1 1 d . . .
H66E H 0.3356(18) 1.0405(17) 0.1302(13) 0.033(6) Uiso 1 1 d . . .
H66F H 0.2975(16) 0.9297(16) 0.1475(11) 0.020(5) Uiso 1 1 d . . .
C663 C 0.08669(15) 0.98464(15) 0.14145(11) 0.0230(4) Uani 1 1 d . . .
H66G H 0.0821(18) 1.0097(18) 0.0878(14) 0.035(6) Uiso 1 1 d . . .
H66H H 0.0881(16) 0.9141(16) 0.1587(11) 0.020(5) Uiso 1 1 d . . .
H66I H 0.0293(18) 1.0055(17) 0.1621(12) 0.029(6) Uiso 1 1 d . . .
C71 C 0.68992(19) 0.1485(2) 0.33534(14) 0.0406(5) Uani 1 1 d . . .
H71A H 0.676(2) 0.183(2) 0.2836(16) 0.051(8) Uiso 1 1 d . . .
H71B H 0.688(2) 0.078(2) 0.3484(16) 0.061(9) Uiso 1 1 d . . .
Cl11 Cl 0.59113(5) 0.17839(5) 0.38819(4) 0.04992(16) Uani 1 1 d . . .
Cl12 Cl 0.81007(5) 0.18202(4) 0.35805(3) 0.04254(13) Uani 1 1 d . . .
C72 C 0.0787(2) 0.41229(17) 0.15965(13) 0.0366(5) Uani 1 1 d . . .
H72A H 0.028(2) 0.465(2) 0.1564(16) 0.058(8) Uiso 1 1 d . . .
H72B H 0.143(3) 0.420(2) 0.1786(18) 0.074(10) Uiso 1 1 d . . .
Cl21 Cl 0.02333(4) 0.30223(4) 0.22273(3) 0.03053(11) Uani 1 1 d . . .
Cl22 Cl 0.09912(5) 0.40914(4) 0.06779(3) 0.04008(13) Uani 1 1 d . . .
C73 C -0.04722(16) 0.82669(16) 0.38940(13) 0.0313(4) Uani 1 1 d . . .
H73A H -0.002(2) 0.814(2) 0.4304(15) 0.050(8) Uiso 1 1 d . . .
H73B H -0.0145(19) 0.8058(18) 0.3493(14) 0.041(7) Uiso 1 1 d . . .
Cl31 Cl -0.07286(5) 0.95416(4) 0.35308(3) 0.03810(13) Uani 1 1 d . . .
Cl32 Cl -0.15905(4) 0.75550(4) 0.42176(3) 0.03063(11) Uani 1 1 d . . .
C74 C 0.45986(16) -0.06110(16) 0.30837(12) 0.0309(4) Uani 1 1 d . . .
H74A H 0.399(2) -0.0423(18) 0.3307(13) 0.040(7) Uiso 1 1 d . . .
H74B H 0.4511(19) -0.1141(19) 0.2888(14) 0.041(7) Uiso 1 1 d . . .
Cl41 Cl 0.55147(5) -0.10412(5) 0.37998(4) 0.05217(17) Uani 1 1 d . . .
Cl42 Cl 0.50421(5) 0.04415(4) 0.23375(3) 0.04487(14) Uani 1 1 d . . .

loop_
_atom_site_aniso_label
_atom_site_aniso_U_11
_atom_site_aniso_U_22
_atom_site_aniso_U_33
_atom_site_aniso_U_23
_atom_site_aniso_U_13
_atom_site_aniso_U_12
Ti 0.01235(14) 0.01317(14) 0.01154(13) -0.00469(10) 0.00045(10) -0.00081(11)
O1 0.0139(6) 0.0173(6) 0.0147(5) -0.0050(4) 0.0011(4) -0.0010(5)
O2 0.0138(6) 0.0155(5) 0.0128(5) -0.0046(4) 0.0011(4) -0.0014(4)
O3 0.0124(6) 0.0167(6) 0.0144(5) -0.0063(4) -0.0002(4) -0.0024(4)
O4 0.0163(6) 0.0152(6) 0.0158(5) -0.0061(4) 0.0004(4) 0.0010(5)
O5 0.0149(6) 0.0157(6) 0.0135(5) -0.0041(4) 0.0007(4) 0.0000(4)
O6 0.0160(6) 0.0158(6) 0.0139(5) -0.0062(4) 0.0005(4) -0.0013(5)
C1 0.0149(8) 0.0118(7) 0.0169(7) -0.0055(6) 0.0015(6) -0.0001(6)
C2 0.0149(8) 0.0185(8) 0.0153(7) -0.0065(6) 0.0032(6) -0.0007(6)
C3 0.0179(8) 0.0119(7) 0.0132(7) -0.0040(6) 0.0016(6) -0.0001(6)
C4 0.0171(8) 0.0162(8) 0.0150(7) -0.0061(6) -0.0018(6) -0.0014(7)
C5 0.0147(8) 0.0162(8) 0.0154(7) -0.0037(6) -0.0017(6) 0.0000(6)
C6 0.0111(8) 0.0152(8) 0.0178(7) -0.0045(6) 0.0032(6) -0.0027(6)
C7 0.0154(8) 0.0174(8) 0.0170(7) -0.0048(6) -0.0002(6) 0.0016(7)
C8 0.0123(8) 0.0149(8) 0.0165(7) -0.0038(6) -0.0002(6) -0.0033(6)
C9 0.0174(8) 0.0185(8) 0.0158(7) -0.0053(6) -0.0005(6) -0.0032(7)
C10 0.0179(8) 0.0174(8) 0.0140(7) -0.0060(6) 0.0031(6) -0.0043(7)
C11 0.0142(8) 0.0139(7) 0.0181(7) -0.0065(6) 0.0006(6) 0.0006(6)
C12 0.0162(8) 0.0244(9) 0.0182(8) -0.0060(7) 0.0013(6) -0.0011(7)
C13 0.0188(9) 0.0294(10) 0.0178(8) -0.0068(7) -0.0023(7) -0.0006(7)
C14 0.0151(8) 0.0221(9) 0.0241(8) -0.0122(7) 0.0008(6) -0.0006(7)
C15 0.0177(9) 0.0249(9) 0.0215(8) -0.0073(7) 0.0052(7) -0.0054(7)
C16 0.0191(9) 0.0223(9) 0.0168(8) -0.0047(7) 0.0007(6) -0.0015(7)
C17 0.0142(9) 0.0337(11) 0.0300(10) -0.0162(9) -0.0003(7) -0.0020(8)
C21 0.0160(8) 0.0163(8) 0.0140(7) -0.0061(6) 0.0006(6) 0.0024(6)
C22 0.0169(8) 0.0166(8) 0.0154(7) -0.0066(6) 0.0006(6) 0.0026(6)
C23 0.0190(9) 0.0230(9) 0.0175(8) -0.0091(7) -0.0026(6) 0.0001(7)
C24 0.0262(10) 0.0286(10) 0.0128(7) -0.0062(7) -0.0027(7) 0.0051(8)
C25 0.0255(10) 0.0224(9) 0.0151(8) -0.0015(7) 0.0033(7) 0.0008(7)
C26 0.0187(9) 0.0193(8) 0.0174(8) -0.0053(6) 0.0019(6) -0.0002(7)
C31 0.0120(8) 0.0152(8) 0.0169(7) -0.0079(6) 0.0002(6) -0.0004(6)
C32 0.0152(8) 0.0157(8) 0.0160(7) -0.0056(6) 0.0008(6) 0.0007(6)
C33 0.0163(8) 0.0194(8) 0.0166(7) -0.0057(6) -0.0017(6) 0.0015(7)
C34 0.0130(8) 0.0188(8) 0.0202(8) -0.0090(6) 0.0000(6) -0.0007(6)
C35 0.0152(8) 0.0172(8) 0.0174(7) -0.0066(6) 0.0022(6) -0.0014(6)
C36 0.0146(8) 0.0147(7) 0.0150(7) -0.0060(6) 0.0011(6) -0.0002(6)
C41 0.0119(8) 0.0174(8) 0.0188(7) -0.0069(6) 0.0023(6) -0.0020(6)
C42 0.0217(9) 0.0209(9) 0.0197(8) -0.0076(7) -0.0007(7) 0.0037(7)
C43 0.0252(10) 0.0283(10) 0.0196(8) -0.0110(7) -0.0014(7) 0.0054(8)
C44 0.0222(9) 0.0247(9) 0.0254(9) -0.0134(7) 0.0007(7) 0.0027(7)
C45 0.0264(10) 0.0189(9) 0.0251(9) -0.0079(7) -0.0004(7) 0.0044(7)
C46 0.0197(9) 0.0205(9) 0.0194(8) -0.0071(7) 0.0014(6) 0.0015(7)
C47 0.0460(14) 0.0319(11) 0.0300(11) -0.0176(9) -0.0003(9) 0.0142(10)
C51 0.0132(8) 0.0202(8) 0.0146(7) -0.0040(6) -0.0001(6) -0.0014(6)
C52 0.0127(8) 0.0196(8) 0.0161(7) -0.0039(6) -0.0010(6) -0.0019(6)
C53 0.0221(9) 0.0246(9) 0.0165(8) -0.0063(7) -0.0025(6) -0.0009(7)
C54 0.0250(10) 0.0283(10) 0.0159(8) -0.0032(7) -0.0035(7) 0.0008(8)
C55 0.0244(10) 0.0218(9) 0.0207(8) -0.0007(7) -0.0027(7) 0.0022(8)
C56 0.0189(9) 0.0210(9) 0.0195(8) -0.0053(7) -0.0008(6) 0.0011(7)
C61 0.0100(7) 0.0176(8) 0.0170(7) -0.0085(6) 0.0023(6) -0.0013(6)
C62 0.0127(8) 0.0181(8) 0.0166(7) -0.0072(6) 0.0024(6) -0.0018(6)
C63 0.0173(8) 0.0210(8) 0.0144(7) -0.0078(6) 0.0018(6) -0.0013(7)
C64 0.0148(8) 0.0206(8) 0.0189(8) -0.0102(7) 0.0015(6) -0.0010(7)
C65 0.0183(9) 0.0145(8) 0.0201(8) -0.0068(6) 0.0001(6) 0.0012(7)
C66 0.0127(8) 0.0184(8) 0.0154(7) -0.0062(6) 0.0011(6) -0.0004(6)
C340 0.0141(8) 0.0219(9) 0.0216(8) -0.0087(7) -0.0016(6) -0.0025(7)
C341 0.0342(13) 0.0694(19) 0.0294(11) -0.0032(12) -0.0041(10) -0.0302(13)
C342 0.0188(10) 0.0296(11) 0.0498(13) -0.0151(10) -0.0123(9) 0.0021(8)
C343 0.0224(11) 0.0438(13) 0.0669(16) -0.0409(13) -0.0052(11) -0.0007(10)
C360 0.0155(8) 0.0173(8) 0.0143(7) -0.0050(6) 0.0002(6) -0.0025(6)
C361 0.0219(9) 0.0219(9) 0.0162(8) -0.0025(7) 0.0008(7) -0.0062(7)
C362 0.0186(9) 0.0185(8) 0.0170(8) -0.0046(7) -0.0016(7) -0.0007(7)
C363 0.0237(9) 0.0230(9) 0.0166(8) -0.0093(7) 0.0021(7) -0.0045(8)
C640 0.0226(9) 0.0198(8) 0.0194(8) -0.0100(7) -0.0004(7) -0.0005(7)
C641 0.0360(12) 0.0241(10) 0.0321(10) -0.0161(8) 0.0050(9) -0.0074(9)
C642 0.0446(13) 0.0273(10) 0.0302(10) -0.0181(9) -0.0135(9) 0.0063(10)
C643 0.0280(10) 0.0287(10) 0.0281(10) -0.0176(8) 0.0034(8) 0.0017(8)
C660 0.0211(9) 0.0169(8) 0.0153(7) -0.0055(6) -0.0018(6) 0.0021(7)
C661 0.0354(11) 0.0187(9) 0.0190(8) -0.0053(7) -0.0039(8) 0.0055(8)
C662 0.0243(10) 0.0189(9) 0.0153(8) -0.0046(6) 0.0030(7) -0.0013(7)
C663 0.0221(10) 0.0245(10) 0.0241(9) -0.0105(7) -0.0072(7) 0.0050(8)
C71 0.0396(14) 0.0441(14) 0.0395(12) -0.0163(11) -0.0012(10) -0.0122(11)
Cl11 0.0421(3) 0.0477(4) 0.0513(3) -0.0074(3) 0.0059(3) -0.0020(3)
Cl12 0.0396(3) 0.0427(3) 0.0446(3) -0.0143(2) -0.0011(2) -0.0111(2)
C72 0.0470(14) 0.0343(12) 0.0351(11) -0.0208(9) 0.0053(10) -0.0088(11)
Cl21 0.0418(3) 0.0268(2) 0.0256(2) -0.01233(18) -0.00532(19) 0.0038(2)
Cl22 0.0595(4) 0.0327(3) 0.0298(2) -0.0135(2) 0.0022(2) -0.0060(3)
C73 0.0232(10) 0.0345(11) 0.0374(11) -0.0141(9) -0.0013(9) 0.0004(9)
Cl31 0.0446(3) 0.0316(3) 0.0363(3) -0.0101(2) 0.0023(2) -0.0009(2)
Cl32 0.0251(2) 0.0345(3) 0.0370(2) -0.0186(2) 0.00118(19) -0.0016(2)
C74 0.0238(10) 0.0279(10) 0.0386(11) -0.0091(9) 0.0019(8) -0.0054(8)
Cl41 0.0526(4) 0.0374(3) 0.0565(4) -0.0030(3) -0.0234(3) -0.0098(3)
Cl42 0.0376(3) 0.0365(3) 0.0480(3) 0.0007(2) -0.0020(2) -0.0142(2)

loop_
_atom_type_symbol
_atom_type_description
_atom_type_scat_dispersion_real
_atom_type_scat_dispersion_imag
_atom_type_scat_source
C C 0.0033 0.0016 'International Tables Vol C Tables 4.2.6.8 and 6.1.1.4'
H H 0.0000 0.0000 'International Tables Vol C Tables 4.2.6.8 and 6.1.1.4'
O O 0.0106 0.0060 'International Tables Vol C Tables 4.2.6.8 and 6.1.1.4'
Cl Cl 0.1484 0.1585 'International Tables Vol C Tables 4.2.6.8 and 6.1.1.4'
Ti Ti 0.2776 0.4457 'International Tables Vol C Tables 4.2.6.8 and 6.1.1.4'

loop_
_geom_angle_atom_site_label_1
_geom_angle_atom_site_label_2
_geom_angle_atom_site_label_3
_geom_angle
_geom_angle_site_symmetry_1
_geom_angle_site_symmetry_3
_geom_angle_publ_flag
O3 Ti O6 101.15(5) . . y
O3 Ti O5 98.88(5) . . y
O6 Ti O5 91.84(5) . . y
O3 Ti O2 92.98(5) . . y
O6 Ti O2 100.65(5) . . y
O5 Ti O2 160.81(5) . . y
O3 Ti O4 89.05(5) . . y
O6 Ti O4 168.46(5) . . y
O5 Ti O4 81.16(5) . . y
O2 Ti O4 84.03(4) . . y
O3 Ti O1 168.83(5) . . y
O6 Ti O1 89.37(5) . . y
O5 Ti O1 84.39(5) . . y
O2 Ti O1 81.27(5) . . y
O4 Ti O1 80.87(5) . . y
C1 O1 Ti 130.03(11) . . ?
C3 O2 Ti 133.16(10) . . ?
C31 O3 Ti 165.86(10) . . y
C6 O4 Ti 131.32(10) . . ?
C8 O5 Ti 135.71(10) . . ?
C61 O6 Ti 163.25(11) . . y
O1 C1 C2 123.04(15) . . ?
O1 C1 C11 116.45(14) . . ?
C2 C1 C11 120.51(14) . . ?
C3 C2 C1 122.08(15) . . ?
C3 C2 H2 117.0(14) . . ?
C1 C2 H2 120.9(14) . . ?
O2 C3 C2 122.57(14) . . ?
O2 C3 C21 114.79(14) . . ?
C2 C3 C21 122.63(14) . . ?
C22 C4 C5 112.60(13) . . ?
C22 C4 H4A 108.1(11) . . ?
C5 C4 H4A 107.5(11) . . ?
C22 C4 H4B 110.0(13) . . ?
C5 C4 H4B 110.4(12) . . ?
H4A C4 H4B 108.1(17) . . ?
C32 C5 C4 111.60(13) . . ?
C32 C5 H5A 110.9(11) . . ?
C4 C5 H5A 109.9(11) . . ?
C32 C5 H5B 108.9(13) . . ?
C4 C5 H5B 110.6(12) . . ?
H5A C5 H5B 104.7(16) . . ?
O4 C6 C7 123.59(14) . . ?
O4 C6 C41 115.44(14) . . ?
C7 C6 C41 120.92(14) . . ?
C8 C7 C6 120.88(15) . . ?
C8 C7 H7 119.2(11) . . ?
C6 C7 H7 119.5(11) . . ?
O5 C8 C7 122.31(14) . . ?
O5 C8 C51 114.50(14) . . ?
C7 C8 C51 123.09(14) . . ?
C52 C9 C10 113.74(14) . . ?
C52 C9 H9A 108.5(12) . . ?
C10 C9 H9A 108.0(12) . . ?
C52 C9 H9B 110.9(11) . . ?
C10 C9 H9B 109.2(11) . . ?
H9A C9 H9B 106.2(16) . . ?
C62 C10 C9 111.91(14) . . ?
C62 C10 H10A 107.7(11) . . ?
C9 C10 H10A 108.8(11) . . ?
C62 C10 H10B 112.0(11) . . ?
C9 C10 H10B 108.9(11) . . ?
H10A C10 H10B 107.5(16) . . ?
C16 C11 C12 118.28(16) . . ?
C16 C11 C1 122.80(15) . . ?
C12 C11 C1 118.91(15) . . ?
C13 C12 C11 120.65(16) . . ?
C13 C12 H12 121.3(13) . . ?
C11 C12 H12 118.0(13) . . ?
C12 C13 C14 121.34(16) . . ?
C12 C13 H13 120.0(14) . . ?
C14 C13 H13 118.6(14) . . ?
C15 C14 C13 117.88(16) . . ?
C15 C14 C17 121.26(17) . . ?
C13 C14 C17 120.83(16) . . ?
C16 C15 C14 121.22(16) . . ?
C16 C15 H15 120.2(14) . . ?
C14 C15 H15 118.5(14) . . ?
C15 C16 C11 120.62(16) . . ?
C15 C16 H16 118.3(13) . . ?
C11 C16 H16 121.1(13) . . ?
C14 C17 H17A 112.1(16) . . ?
C14 C17 H17B 112.9(16) . . ?
H17A C17 H17B 107(2) . . ?
C14 C17 H17C 109.2(15) . . ?
H17A C17 H17C 108(2) . . ?
H17B C17 H17C 107(2) . . ?
C26 C21 C22 120.06(15) . . ?
C26 C21 C3 119.85(16) . . ?
C22 C21 C3 120.07(14) . . ?
C23 C22 C21 117.83(16) . . ?
C23 C22 C4 118.10(16) . . ?
C21 C22 C4 124.07(14) . . ?
C24 C23 C22 121.79(18) . . ?
C24 C23 H23 120.1(13) . . ?
C22 C23 H23 118.1(13) . . ?
C25 C24 C23 120.12(16) . . ?
C25 C24 H24 121.3(16) . . ?
C23 C24 H24 118.5(16) . . ?
C24 C25 C26 119.52(17) . . ?
C24 C25 H25 123.4(14) . . ?
C26 C25 H25 117.1(14) . . ?
C25 C26 C21 120.64(18) . . ?
C25 C26 H26 118.7(12) . . ?
C21 C26 H26 120.6(12) . . ?
O3 C31 C32 118.40(14) . . ?
O3 C31 C36 121.48(14) . . ?
C32 C31 C36 120.10(15) . . ?
C33 C32 C31 119.34(15) . . ?
C33 C32 C5 119.21(14) . . ?
C31 C32 C5 121.41(15) . . ?
C32 C33 C34 122.57(15) . . ?
C32 C33 H33 115.0(14) . . ?
C34 C33 H33 122.4(14) . . ?
C35 C34 C33 116.52(16) . . ?
C35 C34 C340 122.20(15) . . ?
C33 C34 C340 121.26(15) . . ?
C36 C35 C34 124.25(16) . . ?
C36 C35 H35 117.7(12) . . ?
C34 C35 H35 118.0(12) . . ?
C35 C36 C31 117.17(14) . . ?
C35 C36 C360 120.16(14) . . ?
C31 C36 C360 122.65(15) . . ?
C46 C41 C42 118.69(15) . . ?
C46 C41 C6 121.85(14) . . ?
C42 C41 C6 119.46(14) . . ?
C43 C42 C41 120.48(16) . . ?
C43 C42 H42 120.2(11) . . ?
C41 C42 H42 119.3(11) . . ?
C42 C43 C44 120.87(16) . . ?
C42 C43 H43 119.5(13) . . ?
C44 C43 H43 119.6(13) . . ?
C45 C44 C43 118.45(16) . . ?
C45 C44 C47 120.63(17) . . ?
C43 C44 C47 120.92(17) . . ?
C46 C45 C44 121.07(16) . . ?
C46 C45 H45 120.4(13) . . ?
C44 C45 H45 118.6(13) . . ?
C45 C46 C41 120.42(16) . . ?
C45 C46 H46 118.2(12) . . ?
C41 C46 H46 121.3(12) . . ?
C44 C47 H47A 115(2) . . ?
C44 C47 H47B 112(2) . . ?
H47A C47 H47B 99(3) . . ?
C44 C47 H47C 115.7(19) . . ?
H47A C47 H47C 110(3) . . ?
H47B C47 H47C 103(3) . . ?
C56 C51 C52 120.23(15) . . ?
C56 C51 C8 119.23(15) . . ?
C52 C51 C8 120.46(14) . . ?
C53 C52 C51 117.60(15) . . ?
C53 C52 C9 118.87(15) . . ?
C51 C52 C9 123.48(14) . . ?
C54 C53 C52 121.71(17) . . ?
C54 C53 H53 122.0(12) . . ?
C52 C53 H53 116.2(12) . . ?
C53 C54 C55 120.20(16) . . ?
C53 C54 H54 120.0(13) . . ?
C55 C54 H54 119.8(13) . . ?
C56 C55 C54 119.43(17) . . ?
C56 C55 H55 117.5(13) . . ?
C54 C55 H55 123.1(13) . . ?
C55 C56 C51 120.79(17) . . ?
C55 C56 H56 118.2(13) . . ?
C51 C56 H56 120.8(13) . . ?
O6 C61 C62 118.71(14) . . ?
O6 C61 C66 120.89(14) . . ?
C62 C61 C66 120.39(14) . . ?
C63 C62 C61 119.21(15) . . ?
C63 C62 C10 118.29(14) . . ?
C61 C62 C10 122.46(14) . . ?
C64 C63 C62 122.39(15) . . ?
C64 C63 H63 121.9(13) . . ?
C62 C63 H63 115.7(13) . . ?
C63 C64 C65 116.90(15) . . ?
C63 C64 C640 122.12(14) . . ?
C65 C64 C640 120.91(15) . . ?
C64 C65 C66 124.02(16) . . ?
C64 C65 H65 119.5(13) . . ?
C66 C65 H65 116.5(13) . . ?
C65 C66 C61 117.07(14) . . ?
C65 C66 C660 120.24(15) . . ?
C61 C66 C660 122.68(14) . . ?
C341 C340 C342 107.55(19) . . ?
C341 C340 C34 112.06(15) . . ?
C342 C340 C34 110.09(15) . . ?
C341 C340 C343 108.4(2) . . ?
C342 C340 C343 109.33(17) . . ?
C34 C340 C343 109.37(15) . . ?
C340 C341 H34A 104(2) . . ?
C340 C341 H34B 112(2) . . ?
H34A C341 H34B 111(3) . . ?
C340 C341 H34C 108.4(16) . . ?
H34A C341 H34C 112(3) . . ?
H34B C341 H34C 110(3) . . ?
C340 C342 H34D 112.0(14) . . ?
C340 C342 H34E 112.0(17) . . ?
H34D C342 H34E 108(2) . . ?
C340 C342 H34F 112.2(16) . . ?
H34D C342 H34F 106(2) . . ?
H34E C342 H34F 106(2) . . ?
C340 C343 H34G 112.1(17) . . ?
C340 C343 H34H 108.2(14) . . ?
H34G C343 H34H 105(2) . . ?
C340 C343 H34I 108.4(17) . . ?
H34G C343 H34I 111(2) . . ?
H34H C343 H34I 112(2) . . ?
C363 C360 C361 106.96(14) . . ?
C363 C360 C36 110.22(13) . . ?
C361 C360 C36 112.71(14) . . ?
C363 C360 C362 111.34(14) . . ?
C361 C360 C362 106.61(14) . . ?
C36 C360 C362 108.96(13) . . ?
C360 C361 H36A 111.2(13) . . ?
C360 C361 H36B 111.5(14) . . ?
H36A C361 H36B 111.4(19) . . ?
C360 C361 H36C 107.8(13) . . ?
H36A C361 H36C 107.1(17) . . ?
H36B C361 H36C 107.6(18) . . ?
C360 C362 H36D 107.1(13) . . ?
C360 C362 H36E 109.4(13) . . ?
H36D C362 H36E 109.3(18) . . ?
C360 C362 H36F 111.6(12) . . ?
H36D C362 H36F 110.0(18) . . ?
H36E C362 H36F 109.3(17) . . ?
C360 C363 H36G 110.3(13) . . ?
C360 C363 H36H 107.7(13) . . ?
H36G C363 H36H 109.3(17) . . ?
C360 C363 H36I 112.7(11) . . ?
H36G C363 H36I 109.3(17) . . ?
H36H C363 H36I 107.5(18) . . ?
C641 C640 C64 111.16(14) . . ?
C641 C640 C642 107.77(17) . . ?
C64 C640 C642 111.38(14) . . ?
C641 C640 C643 109.21(16) . . ?
C64 C640 C643 108.48(15) . . ?
C642 C640 C643 108.79(16) . . ?
C640 C641 H64A 110.0(15) . . ?
C640 C641 H64B 111.5(15) . . ?
H64A C641 H64B 106.2(19) . . ?
C640 C641 H64C 108.9(15) . . ?
H64A C641 H64C 107(2) . . ?
H64B C641 H64C 113(2) . . ?
C640 C642 H64D 108.9(13) . . ?
C640 C642 H64E 112.4(14) . . ?
H64D C642 H64E 110.3(19) . . ?
C640 C642 H64F 111.1(14) . . ?
H64D C642 H64F 110(2) . . ?
H64E C642 H64F 104(2) . . ?
C640 C643 H64G 112.2(13) . . ?
C640 C643 H64H 112.1(15) . . ?
H64G C643 H64H 103.2(19) . . ?
C640 C643 H64I 110.1(14) . . ?
H64G C643 H64I 109.4(18) . . ?
H64H C643 H64I 110(2) . . ?
C663 C660 C661 107.08(15) . . ?
C663 C660 C662 111.26(14) . . ?
C661 C660 C662 106.62(15) . . ?
C663 C660 C66 110.18(14) . . ?
C661 C660 C66 112.33(14) . . ?
C662 C660 C66 109.32(13) . . ?
C660 C661 H66A 110.0(14) . . ?
C660 C661 H66B 113.2(12) . . ?
H66A C661 H66B 106.6(18) . . ?
C660 C661 H66C 109.5(12) . . ?
H66A C661 H66C 108.2(18) . . ?
H66B C661 H66C 109.2(17) . . ?
C660 C662 H66D 113.8(13) . . ?
C660 C662 H66E 109.7(13) . . ?
H66D C662 H66E 101.9(19) . . ?
C660 C662 H66F 113.4(12) . . ?
H66D C662 H66F 109.2(17) . . ?
H66E C662 H66F 108.1(18) . . ?
C660 C663 H66G 108.0(15) . . ?
C660 C663 H66H 112.5(12) . . ?
H66G C663 H66H 108.7(18) . . ?
C660 C663 H66I 109.5(14) . . ?
H66G C663 H66I 108.5(19) . . ?
H66H C663 H66I 109.6(18) . . ?
Cl12 C71 Cl11 111.91(14) . . ?
Cl12 C71 H71A 110.5(17) . . ?
Cl11 C71 H71A 106.5(17) . . ?
Cl12 C71 H71B 108.9(18) . . ?
Cl11 C71 H71B 106.7(18) . . ?
H71A C71 H71B 112(2) . . ?
Cl22 C72 Cl21 112.36(12) . . ?
Cl22 C72 H72A 108.4(16) . . ?
Cl21 C72 H72A 105.1(17) . . ?
Cl22 C72 H72B 107.2(19) . . ?
Cl21 C72 H72B 108(2) . . ?
H72A C72 H72B 116(3) . . ?
Cl31 C73 Cl32 112.11(11) . . ?
Cl31 C73 H73A 108.1(17) . . ?
Cl32 C73 H73A 109.4(17) . . ?
Cl31 C73 H73B 110.2(14) . . ?
Cl32 C73 H73B 107.8(15) . . ?
H73A C73 H73B 109(2) . . ?
Cl42 C74 Cl41 110.75(12) . . ?
Cl42 C74 H74A 108.0(14) . . ?
Cl41 C74 H74A 108.0(14) . . ?
Cl42 C74 H74B 108.5(15) . . ?
Cl41 C74 H74B 105.7(15) . . ?
H74A C74 H74B 116(2) . . ?

loop_
_geom_bond_atom_site_label_1
_geom_bond_atom_site_label_2
_geom_bond_distance
_geom_bond_site_symmetry_2
_geom_bond_publ_flag
Ti O3 1.8284(12) . y
Ti O6 1.8322(11) . y
Ti O5 1.9429(11) . y
Ti O2 1.9459(11) . y
Ti O4 2.0599(11) . y
Ti O1 2.0831(12) . y
O1 C1 1.2805(19) . ?
O2 C3 1.2948(19) . ?
O3 C31 1.360(2) . ?
O4 C6 1.2778(19) . ?
O5 C8 1.2882(19) . ?
O6 C61 1.3615(19) . ?
C1 C2 1.413(2) . ?
C1 C11 1.484(2) . ?
C2 C3 1.382(2) . ?
C2 H2 0.90(2) . ?
C3 C21 1.489(2) . ?
C4 C22 1.511(2) . ?
C4 C5 1.544(2) . ?
C4 H4A 0.98(2) . ?
C4 H4B 0.89(2) . ?
C5 C32 1.507(2) . ?
C5 H5A 0.99(2) . ?
C5 H5B 0.95(2) . ?
C6 C7 1.410(2) . ?
C6 C41 1.486(2) . ?
C7 C8 1.393(2) . ?
C7 H7 0.97(2) . ?
C8 C51 1.485(2) . ?
C9 C52 1.515(2) . ?
C9 C10 1.546(2) . ?
C9 H9A 0.98(2) . ?
C9 H9B 0.984(19) . ?
C10 C62 1.511(2) . ?
C10 H10A 0.950(19) . ?
C10 H10B 0.95(2) . ?
C11 C16 1.398(2) . ?
C11 C12 1.399(2) . ?
C12 C13 1.379(3) . ?
C12 H12 0.96(2) . ?
C13 C14 1.398(2) . ?
C13 H13 0.93(2) . ?
C14 C15 1.392(2) . ?
C14 C17 1.499(3) . ?
C15 C16 1.386(3) . ?
C15 H15 0.93(2) . ?
C16 H16 0.97(2) . ?
C17 H17A 0.95(3) . ?
C17 H17B 0.91(3) . ?
C17 H17C 0.94(3) . ?
C21 C26 1.401(2) . ?
C21 C22 1.408(2) . ?
C22 C23 1.395(2) . ?
C23 C24 1.390(3) . ?
C23 H23 0.88(2) . ?
C24 C25 1.378(3) . ?
C24 H24 0.88(2) . ?
C25 C26 1.391(2) . ?
C25 H25 0.90(2) . ?
C26 H26 0.94(2) . ?
C31 C32 1.411(2) . ?
C31 C36 1.423(2) . ?
C32 C33 1.386(2) . ?
C33 C34 1.397(2) . ?
C33 H33 0.94(2) . ?
C34 C35 1.394(2) . ?
C34 C340 1.527(2) . ?
C35 C36 1.394(2) . ?
C35 H35 0.96(2) . ?
C36 C360 1.537(2) . ?
C41 C46 1.394(2) . ?
C41 C42 1.398(2) . ?
C42 C43 1.386(2) . ?
C42 H42 0.97(2) . ?
C43 C44 1.395(3) . ?
C43 H43 0.98(2) . ?
C44 C45 1.390(3) . ?
C44 C47 1.509(2) . ?
C45 C46 1.387(2) . ?
C45 H45 0.95(2) . ?
C46 H46 0.962(19) . ?
C47 H47A 1.01(4) . ?
C47 H47B 0.94(4) . ?
C47 H47C 0.90(3) . ?
C51 C56 1.402(2) . ?
C51 C52 1.412(2) . ?
C52 C53 1.399(2) . ?
C53 C54 1.387(3) . ?
C53 H53 1.00(2) . ?
C54 C55 1.388(3) . ?
C54 H54 0.99(2) . ?
C55 C56 1.383(2) . ?
C55 H55 0.96(2) . ?
C56 H56 0.98(2) . ?
C61 C62 1.412(2) . ?
C61 C66 1.420(2) . ?
C62 C63 1.396(2) . ?
C63 C64 1.390(2) . ?
C63 H63 0.94(2) . ?
C64 C65 1.399(2) . ?
C64 C640 1.533(2) . ?
C65 C66 1.399(2) . ?
C65 H65 0.91(2) . ?
C66 C660 1.542(2) . ?
C340 C341 1.526(3) . ?
C340 C342 1.526(3) . ?
C340 C343 1.529(3) . ?
C341 H34A 0.94(3) . ?
C341 H34B 0.98(4) . ?
C341 H34C 0.98(3) . ?
C342 H34D 0.97(3) . ?
C342 H34E 0.99(3) . ?
C342 H34F 0.96(3) . ?
C343 H34G 0.98(3) . ?
C343 H34H 1.00(3) . ?
C343 H34I 1.01(3) . ?
C360 C363 1.536(2) . ?
C360 C361 1.537(2) . ?
C360 C362 1.538(2) . ?
C361 H36A 0.97(2) . ?
C361 H36B 0.92(2) . ?
C361 H36C 0.99(2) . ?
C362 H36D 0.94(2) . ?
C362 H36E 0.97(2) . ?
C362 H36F 0.96(2) . ?
C363 H36G 1.02(2) . ?
C363 H36H 0.98(2) . ?
C363 H36I 0.99(2) . ?
C640 C641 1.529(3) . ?
C640 C642 1.535(3) . ?
C640 C643 1.540(3) . ?
C641 H64A 1.00(3) . ?
C641 H64B 0.98(2) . ?
C641 H64C 0.97(3) . ?
C642 H64D 0.99(2) . ?
C642 H64E 1.01(3) . ?
C642 H64F 0.95(2) . ?
C643 H64G 0.98(2) . ?
C643 H64H 0.98(3) . ?
C643 H64I 0.98(2) . ?
C660 C663 1.535(3) . ?
C660 C661 1.536(2) . ?
C660 C662 1.541(2) . ?
C661 H66A 0.97(2) . ?
C661 H66B 1.00(2) . ?
C661 H66C 0.97(2) . ?
C662 H66D 0.95(2) . ?
C662 H66E 0.97(3) . ?
C662 H66F 1.00(2) . ?
C663 H66G 0.95(2) . ?
C663 H66H 0.95(2) . ?
C663 H66I 0.94(2) . ?
C71 Cl12 1.764(3) . ?
C71 Cl11 1.765(3) . ?
C71 H71A 0.94(3) . ?
C71 H71B 0.97(3) . ?
C72 Cl22 1.761(2) . ?
C72 Cl21 1.765(2) . ?
C72 H72A 1.00(3) . ?
C72 H72B 0.95(3) . ?
C73 Cl31 1.757(2) . ?
C73 Cl32 1.773(2) . ?
C73 H73A 0.95(3) . ?
C73 H73B 1.00(2) . ?
C74 Cl42 1.758(2) . ?
C74 Cl41 1.766(2) . ?
C74 H74A 0.97(3) . ?
C74 H74B 0.97(3) . ?
